data_7057623
loop_
_publ_author_name
'Yang, Fei'
'Wang, Yangyang'
'Lu, Faguan'
'Xie, Shangqing'
'Qi, Xinghao'
'Sun, Hongjian'
'Li, Xiaoyan'
'Fuhr, Olaf'
'Fenske, Dieter'

_publ_section_title
;
 Preparation of hydrido [CNC]-pincer cobalt complexes via selective
 C--H/C--F bond activation and their catalytic performances
;
_journal_issue 19
_journal_name_full 'New Journal of Chemistry'
_journal_page_first 15578
_journal_paper_doi 10.1039/C8NJ02979B
_journal_volume 42
_journal_year 2018
_chemical_formula_moiety 'C23 H27 Co F2 I N P2'
_chemical_formula_sum 'C23 H27 Co F2 I N P2'
_chemical_formula_weight 603.23
_space_group_crystal_system orthorhombic
_space_group_IT_number 61
_space_group_name_Hall '-P 2ac 2ab'
_space_group_name_H-M_alt 'P b c a'
_symmetry_space_group_name_Hall '-P 2ac 2ab'
_symmetry_space_group_name_H-M 'P b c a'
_atom_sites_solution_hydrogens geom
_atom_sites_solution_primary iterative
_atom_sites_solution_secondary difmap
_audit_creation_date 2018-04-27
_audit_creation_method
;
Olex2 1.2
(compiled 2018.04.26 svn.r3504 for OlexSys, GUI svn.r5492)
;
_audit_update_record
;
2018-04-27 deposited with the CCDC.
2018-08-07 downloaded from the CCDC.
;
_cell_angle_alpha 90.00
_cell_angle_beta 90.00
_cell_angle_gamma 90.00
_cell_formula_units_Z 8
_cell_length_a 16.600(2)
_cell_length_b 15.531(2)
_cell_length_c 19.029(3)
_cell_measurement_reflns_used 3473
_cell_measurement_temperature 298
_cell_measurement_theta_max 21.546
_cell_measurement_theta_min 2.467
_cell_volume 4906.0(12)
_computing_cell_refinement 'SAINT v7.23A (Bruker, 2003)'
_computing_data_reduction 'SAINT v7.23A (Bruker, 2003)'
_computing_molecular_graphics 'Olex2 (Dolomanov et al., 2009)'
_computing_publication_material 'Olex2 (Dolomanov et al., 2009)'
_computing_structure_refinement 'XL (Sheldrick, 2008)'
_computing_structure_solution 'olex2.solve (Bourhis et al., 2015)'
_diffrn_ambient_temperature 293(2)
_diffrn_measured_fraction_theta_full 0.986
_diffrn_measured_fraction_theta_max 0.986
_diffrn_measurement_device_type 'CCD area detactor'
_diffrn_radiation_monochromator graphite
_diffrn_radiation_type MoK\a
_diffrn_radiation_wavelength 0.71073
_diffrn_reflns_av_R_equivalents 0.0940
_diffrn_reflns_av_unetI/netI 0.0897
_diffrn_reflns_limit_h_max 21
_diffrn_reflns_limit_h_min -17
_diffrn_reflns_limit_k_max 20
_diffrn_reflns_limit_k_min -12
_diffrn_reflns_limit_l_max 23
_diffrn_reflns_limit_l_min -23
_diffrn_reflns_number 27459
_diffrn_reflns_theta_full 27.51
_diffrn_reflns_theta_max 27.51
_diffrn_reflns_theta_min 2.09
_diffrn_source 'fine-focus sealed tube'
_exptl_absorpt_coefficient_mu 2.114
_exptl_absorpt_correction_T_max 0.7855
_exptl_absorpt_correction_T_min 0.7022
_exptl_absorpt_correction_type multi-scan
_exptl_crystal_colour 'metallic dark red'
_exptl_crystal_colour_lustre metallic
_exptl_crystal_colour_modifier dark
_exptl_crystal_colour_primary red
_exptl_crystal_density_diffrn 1.633
_exptl_crystal_density_method 'not measured'
_exptl_crystal_description block
_exptl_crystal_F_000 2400
_exptl_crystal_size_max 0.18
_exptl_crystal_size_mid 0.14
_exptl_crystal_size_min 0.12
_refine_diff_density_max 1.486
_refine_diff_density_min -0.856
_refine_diff_density_rms 0.090
_refine_ls_extinction_method none
_refine_ls_goodness_of_fit_ref 1.047
_refine_ls_hydrogen_treatment constr
_refine_ls_matrix_type full
_refine_ls_number_parameters 277
_refine_ls_number_reflns 5567
_refine_ls_number_restraints 0
_refine_ls_restrained_S_all 1.047
_refine_ls_R_factor_all 0.0961
_refine_ls_R_factor_gt 0.0497
_refine_ls_shift/su_max 0.001
_refine_ls_shift/su_mean 0.000
_refine_ls_structure_factor_coef Fsqd
_refine_ls_weighting_details 'calc w=1/[\s^2^(Fo^2^)+(0.0337P)^2^+0.0000P] where P=(Fo^2^+2Fc^2^)/3'
_refine_ls_weighting_scheme calc
_refine_ls_wR_factor_gt 0.1171
_refine_ls_wR_factor_ref 0.1345
_reflns_number_gt 3288
_reflns_number_total 5567
_reflns_threshold_expression >2sigma(I)
_cod_data_source_file c8nj02979b2.cif
_cod_data_source_block complex11
_cod_depositor_comments 'Adding full bibliography for 7057621--7057623.cif.'
_cod_database_code 7057623
_olex2_refinement_description
;
1. Fixed Uiso
 At 1.2 times of:
  All C(H) groups
 At 1.5 times of:
  All C(H,H,H) groups
2.a Aromatic/amide H refined with riding coordinates:
 C7(H7), C15(H15), C5(H5), C9(H9), C14(H14), C10(H10), C3(H3), C11(H11),
 C16(H16)
2.b Idealised Me refined as rotating group:
 C23(H23A,H23B,H23C), C20(H20A,H20B,H20C), C22(H22A,H22B,H22C), C19(H19A,H19B,
 H19C), C18(H18A,H18B,H18C), C21(H21A,H21B,H21C)
;
_olex2_submission_special_instructions 'No special instructions were received'

loop_
_space_group_symop_id
_space_group_symop_operation_xyz
1 'x, y, z'
2 '-x+1/2, -y, z+1/2'
3 'x+1/2, -y+1/2, -z'
4 '-x, y+1/2, -z+1/2'
5 '-x, -y, -z'
6 'x-1/2, y, -z-1/2'
7 '-x-1/2, y-1/2, z'
8 'x, -y-1/2, z-1/2'

loop_
_atom_site_label
_atom_site_type_symbol
_atom_site_fract_x
_atom_site_fract_y
_atom_site_fract_z
_atom_site_U_iso_or_equiv
_atom_site_adp_type
_atom_site_occupancy
_atom_site_calc_flag
_atom_site_refinement_flags_posn
I1 I 0.51889(2) 0.32333(3) 0.82728(2) 0.07389(18) Uani 1 d .
Co1 Co 0.36348(4) 0.34642(4) 0.81936(3) 0.03851(18) Uani 1 d .
P1 P 0.35741(9) 0.22780(9) 0.75438(8) 0.0510(4) Uani 1 d .
P2 P 0.37719(9) 0.46139(10) 0.88806(8) 0.0578(4) Uani 1 d .
F1 F 0.1913(2) 0.5027(2) 0.63516(18) 0.0760(10) Uani 1 d .
F2 F 0.4672(3) 0.5313(3) 0.5937(2) 0.0959(12) Uani 1 d .
N1 N 0.2509(2) 0.3643(2) 0.8132(2) 0.0400(9) Uani 1 d .
C7 C 0.2236(3) 0.4063(3) 0.7608(3) 0.0479(12) Uani 1 d .
H7 H 0.1688 0.4159 0.7541 0.057 Uiso 1 calc R
C6 C 0.3639(3) 0.4185(3) 0.7350(3) 0.0445(11) Uani 1 d .
C17 C 0.3344(3) 0.2764(3) 0.9023(3) 0.0460(12) Uani 1 d .
C1 C 0.2834(3) 0.4376(3) 0.7133(2) 0.0435(12) Uani 1 d .
C15 C 0.3402(5) 0.1853(4) 1.0057(3) 0.0733(19) Uani 1 d .
H15 H 0.3708 0.1507 1.0353 0.088 Uiso 1 calc R
C8 C 0.2045(3) 0.3309(3) 0.8698(3) 0.0489(12) Uani 1 d .
C13 C 0.2519(3) 0.2826(3) 0.9166(3) 0.0468(12) Uani 1 d .
C5 C 0.4256(3) 0.4517(3) 0.6923(3) 0.0538(14) Uani 1 d .
H5 H 0.4792 0.4409 0.7035 0.065 Uiso 1 calc R
C2 C 0.2692(4) 0.4865(3) 0.6532(3) 0.0535(14) Uani 1 d .
C12 C 0.2141(4) 0.2446(4) 0.9770(3) 0.0567(14) Uani 1 d .
C23 C 0.4060(4) 0.4409(5) 0.9779(3) 0.091(2) Uani 1 d .
H23A H 0.4205 0.4942 1.0002 0.137 Uiso 1 calc GR
H23B H 0.4512 0.4024 0.9788 0.137 Uiso 1 calc GR
H23C H 0.3616 0.4153 1.0026 0.137 Uiso 1 calc GR
C9 C 0.1227(3) 0.3418(4) 0.8801(4) 0.0758(18) Uani 1 d .
H9 H 0.0922 0.3730 0.8479 0.091 Uiso 1 calc R
C20 C 0.3943(4) 0.1282(4) 0.7927(3) 0.0748(18) Uani 1 d .
H20A H 0.3841 0.0814 0.7610 0.112 Uiso 1 calc GR
H20B H 0.3671 0.1178 0.8364 0.112 Uiso 1 calc GR
H20C H 0.4512 0.1329 0.8010 0.112 Uiso 1 calc GR
C14 C 0.2629(4) 0.1956(4) 1.0204(3) 0.0673(17) Uani 1 d .
H14 H 0.2411 0.1697 1.0602 0.081 Uiso 1 calc R
C10 C 0.0865(4) 0.3055(5) 0.9393(4) 0.091(2) Uani 1 d .
H10 H 0.0317 0.3133 0.9472 0.109 Uiso 1 calc R
C22 C 0.4486(5) 0.5437(5) 0.8603(4) 0.102(3) Uani 1 d .
H22A H 0.4273 0.5741 0.8205 0.153 Uiso 1 calc GR
H22B H 0.4987 0.5170 0.8476 0.153 Uiso 1 calc GR
H22C H 0.4575 0.5834 0.8981 0.153 Uiso 1 calc GR
C3 C 0.3295(4) 0.5184(3) 0.6124(3) 0.0619(16) Uani 1 d .
H3 H 0.3188 0.5507 0.5723 0.074 Uiso 1 calc R
C4 C 0.4069(4) 0.5004(4) 0.6334(3) 0.0626(15) Uani 1 d .
C11 C 0.1322(4) 0.2577(4) 0.9867(3) 0.0783(19) Uani 1 d .
H11 H 0.1071 0.2338 1.0258 0.094 Uiso 1 calc R
C16 C 0.3787(4) 0.2239(4) 0.9477(3) 0.0646(16) Uani 1 d .
H16 H 0.4332 0.2145 0.9397 0.078 Uiso 1 calc R
C19 C 0.4108(5) 0.2298(4) 0.6716(3) 0.080(2) Uani 1 d .
H19A H 0.4068 0.1744 0.6494 0.120 Uiso 1 calc GR
H19B H 0.4665 0.2431 0.6798 0.120 Uiso 1 calc GR
H19C H 0.3876 0.2728 0.6415 0.120 Uiso 1 calc GR
C18 C 0.2559(4) 0.2002(4) 0.7280(4) 0.087(2) Uani 1 d .
H18A H 0.2345 0.2450 0.6987 0.131 Uiso 1 calc GR
H18B H 0.2227 0.1939 0.7690 0.131 Uiso 1 calc GR
H18C H 0.2566 0.1470 0.7024 0.131 Uiso 1 calc GR
C21 C 0.2864(4) 0.5220(4) 0.8988(4) 0.099(2) Uani 1 d .
H21A H 0.2456 0.4860 0.9191 0.149 Uiso 1 calc GR
H21B H 0.2684 0.5424 0.8538 0.149 Uiso 1 calc GR
H21C H 0.2963 0.5702 0.9292 0.149 Uiso 1 calc GR

loop_
_atom_site_aniso_label
_atom_site_aniso_U_11
_atom_site_aniso_U_22
_atom_site_aniso_U_33
_atom_site_aniso_U_23
_atom_site_aniso_U_13
_atom_site_aniso_U_12
I1 0.0362(2) 0.1120(4) 0.0734(3) 0.0235(2) -0.00533(18) 0.0029(2)
Co1 0.0331(3) 0.0479(4) 0.0345(3) 0.0030(3) -0.0035(3) -0.0021(3)
P1 0.0566(9) 0.0461(8) 0.0504(8) -0.0001(6) -0.0015(7) 0.0094(6)
P2 0.0612(9) 0.0639(9) 0.0483(9) -0.0096(7) -0.0031(7) -0.0185(7)
F1 0.081(3) 0.077(2) 0.069(2) 0.0125(17) -0.0296(19) 0.0128(18)
F2 0.118(3) 0.104(3) 0.066(2) 0.020(2) 0.027(2) -0.024(2)
N1 0.035(2) 0.045(2) 0.040(2) -0.0012(18) -0.0007(18) 0.0006(17)
C7 0.044(3) 0.050(3) 0.050(3) -0.006(2) -0.014(2) 0.004(2)
C6 0.051(3) 0.042(3) 0.041(3) 0.001(2) 0.002(2) -0.001(2)
C17 0.044(3) 0.056(3) 0.038(3) 0.004(2) -0.008(2) -0.005(2)
C1 0.061(3) 0.034(3) 0.035(3) 0.000(2) -0.010(2) 0.005(2)
C15 0.097(6) 0.071(4) 0.052(4) 0.014(3) -0.027(4) -0.007(4)
C8 0.041(3) 0.064(3) 0.042(3) -0.006(2) 0.005(2) -0.008(2)
C13 0.051(3) 0.047(3) 0.043(3) -0.006(2) -0.005(2) -0.006(2)
C5 0.058(4) 0.054(3) 0.049(3) 0.003(2) 0.000(3) -0.001(3)
C2 0.069(4) 0.050(3) 0.042(3) -0.004(2) -0.015(3) 0.007(3)
C12 0.064(4) 0.065(4) 0.041(3) -0.006(3) 0.007(3) -0.025(3)
C23 0.107(6) 0.115(6) 0.051(4) -0.020(4) -0.011(4) -0.039(5)
C9 0.048(4) 0.108(5) 0.072(4) 0.008(4) 0.006(3) 0.011(3)
C20 0.090(5) 0.062(4) 0.072(4) 0.011(3) 0.001(4) 0.013(3)
C14 0.084(5) 0.075(4) 0.043(3) 0.006(3) 0.001(3) -0.028(3)
C10 0.054(4) 0.142(7) 0.076(5) -0.008(5) 0.028(4) -0.013(4)
C22 0.134(7) 0.090(5) 0.082(5) -0.003(4) 0.001(5) -0.071(5)
C3 0.102(5) 0.047(3) 0.037(3) 0.002(2) -0.007(3) -0.007(3)
C4 0.089(5) 0.063(4) 0.035(3) 0.002(3) 0.010(3) -0.012(3)
C11 0.076(5) 0.109(6) 0.050(4) -0.001(3) 0.014(3) -0.025(4)
C16 0.069(4) 0.078(4) 0.047(3) 0.015(3) -0.016(3) -0.005(3)
C19 0.118(6) 0.069(4) 0.053(4) -0.004(3) 0.011(4) 0.018(4)
C18 0.085(5) 0.057(4) 0.120(6) -0.036(4) -0.033(4) -0.001(3)
C21 0.110(6) 0.079(5) 0.108(6) -0.047(4) -0.006(5) -0.003(4)

loop_
_atom_type_symbol
_atom_type_description
_atom_type_scat_dispersion_real
_atom_type_scat_dispersion_imag
_atom_type_scat_source
C C 0.0033 0.0016 'International Tables Vol C Tables 4.2.6.8 and 6.1.1.4'
H H 0.0000 0.0000 'International Tables Vol C Tables 4.2.6.8 and 6.1.1.4'
Co Co 0.3494 0.9721 'International Tables Vol C Tables 4.2.6.8 and 6.1.1.4'
F F 0.0171 0.0103 'International Tables Vol C Tables 4.2.6.8 and 6.1.1.4'
I I -0.4742 1.8119 'International Tables Vol C Tables 4.2.6.8 and 6.1.1.4'
N N 0.0061 0.0033 'International Tables Vol C Tables 4.2.6.8 and 6.1.1.4'
P P 0.1023 0.0942 'International Tables Vol C Tables 4.2.6.8 and 6.1.1.4'

loop_
_geom_angle_atom_site_label_1
_geom_angle_atom_site_label_2
_geom_angle_atom_site_label_3
_geom_angle
P1 Co1 I1 87.88(4)
P1 Co1 P2 175.98(6)
P2 Co1 I1 88.58(5)
N1 Co1 I1 179.41(13)
N1 Co1 P1 92.43(12)
N1 Co1 P2 91.13(12)
N1 Co1 C6 82.47(19)
N1 Co1 C17 83.65(19)
C6 Co1 I1 97.03(15)
C6 Co1 P1 91.02(15)
C6 Co1 P2 91.30(15)
C6 Co1 C17 166.1(2)
C17 Co1 I1 96.86(14)
C17 Co1 P1 88.68(15)
C17 Co1 P2 89.86(15)
C20 P1 Co1 117.9(2)
C19 P1 Co1 116.7(2)
C19 P1 C20 101.5(3)
C19 P1 C18 102.7(4)
C18 P1 Co1 113.2(2)
C18 P1 C20 102.9(3)
C23 P2 Co1 116.3(2)
C23 P2 C22 103.1(3)
C22 P2 Co1 117.3(3)
C21 P2 Co1 113.8(2)
C21 P2 C23 102.0(4)
C21 P2 C22 102.2(4)
C7 N1 Co1 118.3(3)
C7 N1 C8 125.9(4)
C8 N1 Co1 115.7(3)
N1 C7 H7 122.5
N1 C7 C1 115.0(5)
C1 C7 H7 122.5
C1 C6 Co1 110.6(3)
C5 C6 Co1 133.4(4)
C5 C6 C1 116.0(4)
C13 C17 Co1 110.9(4)
C16 C17 Co1 133.4(4)
C16 C17 C13 115.7(5)
C7 C1 C6 113.3(4)
C2 C1 C7 126.0(5)
C2 C1 C6 120.6(5)
C14 C15 H15 118.2
C14 C15 C16 123.7(6)
C16 C15 H15 118.2
C13 C8 N1 111.8(4)
C9 C8 N1 126.5(5)
C9 C8 C13 121.7(5)
C17 C13 C8 117.4(5)
C17 C13 C12 123.8(5)
C8 C13 C12 118.8(5)
C6 C5 H5 119.9
C4 C5 C6 120.2(5)
C4 C5 H5 119.9
F1 C2 C1 118.0(5)
C3 C2 F1 119.1(5)
C3 C2 C1 122.9(5)
C14 C12 C13 116.5(5)
C14 C12 C11 125.1(6)
C11 C12 C13 118.3(6)
P2 C23 H23A 109.5
P2 C23 H23B 109.5
P2 C23 H23C 109.5
H23A C23 H23B 109.5
H23A C23 H23C 109.5
H23B C23 H23C 109.5
C8 C9 H9 120.4
C8 C9 C10 119.2(6)
C10 C9 H9 120.4
P1 C20 H20A 109.5
P1 C20 H20B 109.5
P1 C20 H20C 109.5
H20A C20 H20B 109.5
H20A C20 H20C 109.5
H20B C20 H20C 109.5
C15 C14 C12 120.5(6)
C15 C14 H14 119.7
C12 C14 H14 119.7
C9 C10 H10 119.9
C11 C10 C9 120.2(6)
C11 C10 H10 119.9
P2 C22 H22A 109.5
P2 C22 H22B 109.5
P2 C22 H22C 109.5
H22A C22 H22B 109.5
H22A C22 H22C 109.5
H22B C22 H22C 109.5
C2 C3 H3 121.7
C2 C3 C4 116.6(5)
C4 C3 H3 121.7
F2 C4 C5 118.8(6)
F2 C4 C3 117.4(5)
C3 C4 C5 123.7(5)
C12 C11 C10 121.8(6)
C12 C11 H11 119.1
C10 C11 H11 119.1
C17 C16 C15 119.6(6)
C17 C16 H16 120.2
C15 C16 H16 120.2
P1 C19 H19A 109.5
P1 C19 H19B 109.5
P1 C19 H19C 109.5
H19A C19 H19B 109.5
H19A C19 H19C 109.5
H19B C19 H19C 109.5
P1 C18 H18A 109.5
P1 C18 H18B 109.5
P1 C18 H18C 109.5
H18A C18 H18B 109.5
H18A C18 H18C 109.5
H18B C18 H18C 109.5
P2 C21 H21A 109.5
P2 C21 H21B 109.5
P2 C21 H21C 109.5
H21A C21 H21B 109.5
H21A C21 H21C 109.5
H21B C21 H21C 109.5

loop_
_geom_bond_atom_site_label_1
_geom_bond_atom_site_label_2
_geom_bond_distance
I1 Co1 2.6090(8)
Co1 P1 2.2210(15)
Co1 P2 2.2246(16)
Co1 N1 1.894(4)
Co1 C6 1.957(5)
Co1 C17 1.976(5)
P1 C20 1.816(6)
P1 C19 1.808(6)
P1 C18 1.810(6)
P2 C23 1.804(6)
P2 C22 1.822(6)
P2 C21 1.789(7)
F1 C2 1.362(6)
F2 C4 1.343(7)
N1 C7 1.274(6)
N1 C8 1.422(6)
C7 H7 0.9300
C7 C1 1.428(7)
C6 C1 1.431(7)
C6 C5 1.405(7)
C17 C13 1.400(7)
C17 C16 1.397(7)
C1 C2 1.392(7)
C15 H15 0.9300
C15 C14 1.322(9)
C15 C16 1.410(8)
C8 C13 1.406(7)
C8 C9 1.382(7)
C13 C12 1.436(7)
C5 H5 0.9300
C5 C4 1.387(8)
C2 C3 1.360(8)
C12 C14 1.385(8)
C12 C11 1.387(8)
C23 H23A 0.9600
C23 H23B 0.9600
C23 H23C 0.9600
C9 H9 0.9300
C9 C10 1.397(9)
C20 H20A 0.9600
C20 H20B 0.9600
C20 H20C 0.9600
C14 H14 0.9300
C10 H10 0.9300
C10 C11 1.392(10)
C22 H22A 0.9600
C22 H22B 0.9600
C22 H22C 0.9600
C3 H3 0.9300
C3 C4 1.374(9)
C11 H11 0.9300
C16 H16 0.9300
C19 H19A 0.9600
C19 H19B 0.9600
C19 H19C 0.9600
C18 H18A 0.9600
C18 H18B 0.9600
C18 H18C 0.9600
C21 H21A 0.9600
C21 H21B 0.9600
C21 H21C 0.9600

loop_
_geom_torsion_atom_site_label_1
_geom_torsion_atom_site_label_2
_geom_torsion_atom_site_label_3
_geom_torsion_atom_site_label_4
_geom_torsion
I1 Co1 P1 C20 58.9(3)
I1 Co1 P1 C19 -62.3(3)
I1 Co1 P1 C18 178.9(3)
I1 Co1 P2 C23 -68.4(3)
I1 Co1 P2 C22 54.3(3)
I1 Co1 P2 C21 173.5(3)
I1 Co1 N1 C7 35(13)
I1 Co1 N1 C8 -144(13)
I1 Co1 C6 C1 175.7(3)
I1 Co1 C6 C5 -2.2(5)
I1 Co1 C17 C13 174.3(3)
I1 Co1 C17 C16 -5.6(6)
Co1 N1 C7 C1 -1.8(6)
Co1 N1 C8 C13 -6.1(5)
Co1 N1 C8 C9 174.3(5)
Co1 C6 C1 C7 5.0(5)
Co1 C6 C1 C2 -178.5(4)
Co1 C6 C5 C4 178.4(4)
Co1 C17 C13 C8 3.6(6)
Co1 C17 C13 C12 -174.7(4)
Co1 C17 C16 C15 176.5(4)
P1 Co1 P2 C23 -40.1(10)
P1 Co1 P2 C22 82.5(10)
P1 Co1 P2 C21 -158.2(9)
P1 Co1 N1 C7 -86.9(4)
P1 Co1 N1 C8 94.8(3)
P1 Co1 C6 C1 87.7(3)
P1 Co1 C6 C5 -90.2(5)
P1 Co1 C17 C13 -98.0(3)
P1 Co1 C17 C16 82.1(5)
P2 Co1 P1 C20 30.6(10)
P2 Co1 P1 C19 -90.5(10)
P2 Co1 P1 C18 150.7(9)
P2 Co1 N1 C7 94.9(4)
P2 Co1 N1 C8 -83.3(3)
P2 Co1 C6 C1 -95.6(3)
P2 Co1 C6 C5 86.5(5)
P2 Co1 C17 C13 85.8(3)
P2 Co1 C17 C16 -94.2(5)
F1 C2 C3 C4 179.7(5)
N1 Co1 P1 C20 -121.6(3)
N1 Co1 P1 C19 117.2(3)
N1 Co1 P1 C18 -1.6(3)
N1 Co1 P2 C23 112.1(3)
N1 Co1 P2 C22 -125.2(3)
N1 Co1 P2 C21 -6.0(3)
N1 Co1 C6 C1 -4.6(3)
N1 Co1 C6 C5 177.4(5)
N1 Co1 C17 C13 -5.4(3)
N1 Co1 C17 C16 174.7(6)
N1 C7 C1 C6 -2.2(6)
N1 C7 C1 C2 -178.6(5)
N1 C8 C13 C17 1.4(6)
N1 C8 C13 C12 179.7(4)
N1 C8 C9 C10 -179.1(6)
C7 N1 C8 C13 175.9(5)
C7 N1 C8 C9 -3.7(8)
C7 C1 C2 F1 -3.9(7)
C7 C1 C2 C3 176.1(5)
C6 Co1 P1 C20 155.9(3)
C6 Co1 P1 C19 34.7(3)
C6 Co1 P1 C18 -84.1(3)
C6 Co1 P2 C23 -165.4(3)
C6 Co1 P2 C22 -42.8(4)
C6 Co1 P2 C21 76.5(3)
C6 Co1 N1 C7 3.8(4)
C6 Co1 N1 C8 -174.5(4)
C6 Co1 C17 C13 -9.1(11)
C6 Co1 C17 C16 171.0(7)
C6 C1 C2 F1 -179.9(4)
C6 C1 C2 C3 0.1(8)
C6 C5 C4 F2 179.9(5)
C6 C5 C4 C3 -0.9(9)
C17 Co1 P1 C20 -38.0(3)
C17 Co1 P1 C19 -159.2(3)
C17 Co1 P1 C18 82.0(3)
C17 Co1 P2 C23 28.5(3)
C17 Co1 P2 C22 151.1(4)
C17 Co1 P2 C21 -89.6(3)
C17 Co1 N1 C7 -175.3(4)
C17 Co1 N1 C8 6.4(3)
C17 Co1 C6 C1 -0.9(11)
C17 Co1 C6 C5 -178.9(7)
C17 C13 C12 C14 -3.6(8)
C17 C13 C12 C11 177.9(5)
C1 C6 C5 C4 0.6(7)
C1 C2 C3 C4 -0.3(8)
C8 N1 C7 C1 176.2(4)
C8 C13 C12 C14 178.2(5)
C8 C13 C12 C11 -0.3(7)
C8 C9 C10 C11 -1.1(11)
C13 C17 C16 C15 -3.5(8)
C13 C8 C9 C10 1.4(9)
C13 C12 C14 C15 0.0(8)
C13 C12 C11 C10 0.6(9)
C5 C6 C1 C7 -176.7(4)
C5 C6 C1 C2 -0.2(7)
C2 C3 C4 F2 180.0(5)
C2 C3 C4 C5 0.8(9)
C9 C8 C13 C17 -179.0(5)
C9 C8 C13 C12 -0.7(8)
C9 C10 C11 C12 0.1(11)
C14 C15 C16 C17 0.1(10)
C14 C12 C11 C10 -177.8(6)
C11 C12 C14 C15 178.4(6)
C16 C17 C13 C8 -176.5(5)
C16 C17 C13 C12 5.3(7)
C16 C15 C14 C12 1.7(10)
